data_2237296
loop_
_publ_author_name
'Horak, Yuriy I.'
'Lytvyn, Roman Z.'
'Zubkov, Fedor I.'
'Nikitina, Eugeniya V.'
'Homza, Yuriy V.'
'Lis, Tadeusz'
'Kinzhybalo, Vasyl'
'Obushak, Mykola D.'

_publ_section_title
;
 (4<i>R</i>*,4a<i>R</i>*,7a<i>S</i>*)-5-Oxo-6-phenyl-4a,5,6,7,7a,8-hexahydro-4<i>H</i>-furo[2,3-<i>f</i>]isoindole-4-carboxylic
 acid
;
_journal_coeditor_code CV5382
_journal_issue 2
_journal_name_full 'Acta Crystallographica Section E'
_journal_page_first o273
_journal_page_last o274
_journal_paper_doi 10.1107/S160053681300144X
_journal_volume 69
_journal_year 2013
_chemical_formula_iupac 'C17 H15 N O4'
_chemical_formula_moiety 'C17 H15 N O4'
_chemical_formula_sum 'C17 H15 N O4'
_chemical_formula_weight 297.30
_chemical_name_systematic
'(4<i>R</i>*,4a<i>R</i>*,7a<i>S</i>*)-5-Oxo-6-phenyl-4a,5,6,7,7a,8-hexahydro-4<i>H</i>-furo[2,3-<i>f</i>]isoindole-4-carboxylic acid'
_space_group_IT_number 61
_symmetry_cell_setting orthorhombic
_symmetry_space_group_name_Hall '-P 2ac 2ab'
_symmetry_space_group_name_H-M 'P b c a'
_atom_sites_solution_hydrogens geom
_atom_sites_solution_primary direct
_atom_sites_solution_secondary difmap
_audit_creation_method SHELXL-97
_cell_angle_alpha 90.00
_cell_angle_beta 90.00
_cell_angle_gamma 90.00
_cell_formula_units_Z 16
_cell_length_a 12.107(4)
_cell_length_b 16.945(5)
_cell_length_c 27.370(9)
_cell_measurement_reflns_used 39275
_cell_measurement_temperature 120(2)
_cell_measurement_theta_max 36.84
_cell_measurement_theta_min 2.82
_cell_volume 5615(3)
_computing_cell_refinement 'CrysAlis RED (Oxford Diffraction, 2006)'
_computing_data_collection 'CrysAlis CCD (Oxford Diffraction, 2006)'
_computing_data_reduction 'CrysAlis RED (Oxford Diffraction, 2006)'
_computing_molecular_graphics 'DIAMOND (Brandenburg, 2006)'
_computing_publication_material 'publCIF (Westrip, 2010)'
_computing_structure_refinement 'SHELXL97 (Sheldrick, 2008)'
_computing_structure_solution 'SHELXS97 (Sheldrick, 2008)'
_diffrn_ambient_temperature 120(2)
_diffrn_measured_fraction_theta_full 0.986
_diffrn_measured_fraction_theta_max 0.925
_diffrn_measurement_device_type 'Kuma KM-4-CCD'
_diffrn_measurement_method '\w scan'
_diffrn_radiation_monochromator graphite
_diffrn_radiation_source 'fine-focus sealed tube'
_diffrn_radiation_type MoK\a
_diffrn_radiation_wavelength 0.71073
_diffrn_reflns_av_R_equivalents 0.0300
_diffrn_reflns_av_sigmaI/netI 0.0250
_diffrn_reflns_limit_h_max 20
_diffrn_reflns_limit_h_min -20
_diffrn_reflns_limit_k_max 28
_diffrn_reflns_limit_k_min -27
_diffrn_reflns_limit_l_max 41
_diffrn_reflns_limit_l_min -41
_diffrn_reflns_number 84648
_diffrn_reflns_theta_full 30.00
_diffrn_reflns_theta_max 36.92
_diffrn_reflns_theta_min 2.83
_exptl_absorpt_coefficient_mu 0.101
_exptl_absorpt_correction_T_max 1.000
_exptl_absorpt_correction_T_min 0.972
_exptl_absorpt_correction_type multi-scan
_exptl_absorpt_process_details
;
(CrysAlis RED; Oxford Diffraction, 2006)
;
_exptl_crystal_colour brown
_exptl_crystal_density_diffrn 1.407
_exptl_crystal_density_method 'not measured'
_exptl_crystal_description block
_exptl_crystal_F_000 2496
_exptl_crystal_size_max 0.64
_exptl_crystal_size_mid 0.42
_exptl_crystal_size_min 0.28
_refine_diff_density_max 0.543
_refine_diff_density_min -0.212
_refine_ls_extinction_method none
_refine_ls_goodness_of_fit_ref 1.029
_refine_ls_hydrogen_treatment constr
_refine_ls_matrix_type full
_refine_ls_number_parameters 399
_refine_ls_number_reflns 13130
_refine_ls_number_restraints 0
_refine_ls_restrained_S_all 1.029
_refine_ls_R_factor_all 0.0658
_refine_ls_R_factor_gt 0.0440
_refine_ls_shift/su_max 0.001
_refine_ls_shift/su_mean 0.000
_refine_ls_structure_factor_coef Fsqd
_refine_ls_weighting_details 'calc w=1/[\s^2^(Fo^2^)+(0.08P)^2^] where P=(Fo^2^+2Fc^2^)/3'
_refine_ls_weighting_scheme calc
_refine_ls_wR_factor_gt 0.1192
_refine_ls_wR_factor_ref 0.1272
_reflns_number_gt 9304
_reflns_number_total 13130
_reflns_threshold_expression I>2sigma(I)
_cod_data_source_file cv5382.cif
_cod_data_source_block I
_cod_database_code 2237296
_cod_database_fobs_code 2237296

loop_
_symmetry_equiv_pos_as_xyz
'x, y, z'
'-x+1/2, -y, z+1/2'
'-x, y+1/2, -z+1/2'
'x+1/2, -y+1/2, -z'
'-x, -y, -z'
'x-1/2, y, -z-1/2'
'x, -y-1/2, z-1/2'
'-x-1/2, y-1/2, z'

loop_
_atom_site_type_symbol
_atom_site_label
_atom_site_fract_x
_atom_site_fract_y
_atom_site_fract_z
_atom_site_U_iso_or_equiv
_atom_site_adp_type
_atom_site_calc_flag
_atom_site_refinement_flags
_atom_site_occupancy
_atom_site_symmetry_multiplicity
O O1A 0.43614(5) 0.45308(4) 0.74410(2) 0.02474(13) Uani d . 1 1
C C2A 0.48122(7) 0.47477(5) 0.70003(4) 0.02650(18) Uani d . 1 1
H H2A 0.5417 0.5099 0.6963 0.032 Uiso calc R 1 1
C C3A 0.42783(6) 0.43933(5) 0.66270(3) 0.02283(16) Uani d . 1 1
H H3A 0.4434 0.4448 0.6289 0.027 Uiso calc R 1 1
C C4A 0.34282(6) 0.39162(4) 0.68434(3) 0.01725(13) Uani d . 1 1
C C5A 0.35163(6) 0.40237(4) 0.73337(3) 0.01896(14) Uani d . 1 1
C C6A 0.28127(6) 0.36960(5) 0.77313(3) 0.02086(14) Uani d . 1 1
H H6A1 0.2621 0.4112 0.7971 0.025 Uiso calc R 1 1
H H6A2 0.3202 0.3265 0.7904 0.025 Uiso calc R 1 1
C C7A 0.17744(6) 0.33842(4) 0.74799(3) 0.01599(13) Uani d . 1 1
H H7A 0.1307 0.3844 0.7381 0.019 Uiso calc R 1 1
C C8A 0.20610(5) 0.29054(4) 0.70217(3) 0.01401(12) Uani d . 1 1
H H8A 0.2658 0.2530 0.7120 0.017 Uiso calc R 1 1
C C9A 0.25425(5) 0.34096(4) 0.66122(3) 0.01490(12) Uani d . 1 1
H H9A 0.2886 0.3059 0.6361 0.018 Uiso calc R 1 1
C C10A 0.16936(6) 0.39389(4) 0.63691(3) 0.01704(13) Uani d . 1 1
O O2A 0.07210(5) 0.39574(4) 0.64693(2) 0.02327(12) Uani d . 1 1
O O3A 0.21636(5) 0.43830(4) 0.60227(2) 0.02464(13) Uani d . 1 1
H H3A1 0.1690 0.4689 0.5903 0.037 Uiso calc R 1 1
C C11A 0.10348(6) 0.24089(4) 0.69385(3) 0.01467(12) Uani d . 1 1
O O4A 0.07488(4) 0.20698(3) 0.65625(2) 0.01945(11) Uani d . 1 1
N N1A 0.05043(5) 0.23543(4) 0.73791(2) 0.01587(11) Uani d . 1 1
C C12A -0.03743(6) 0.18323(4) 0.74959(3) 0.01686(13) Uani d . 1 1
C C13A -0.12017(6) 0.16453(5) 0.71592(3) 0.01985(14) Uani d . 1 1
H H13A -0.1170 0.1844 0.6835 0.024 Uiso calc R 1 1
C C14A -0.20769(7) 0.11622(5) 0.73062(4) 0.02544(17) Uani d . 1 1
H H14A -0.2644 0.1037 0.7079 0.031 Uiso calc R 1 1
C C15A -0.21328(7) 0.08613(5) 0.77770(4) 0.02926(19) Uani d . 1 1
H H15A -0.2735 0.0536 0.7872 0.035 Uiso calc R 1 1
C C16A -0.13026(8) 0.10393(5) 0.81074(4) 0.02896(19) Uani d . 1 1
H H16A -0.1331 0.0830 0.8429 0.035 Uiso calc R 1 1
C C17A -0.04275(7) 0.15232(5) 0.79697(3) 0.02339(16) Uani d . 1 1
H H17A 0.0137 0.1644 0.8199 0.028 Uiso calc R 1 1
C C18A 0.10617(6) 0.28081(4) 0.77672(3) 0.01724(13) Uani d . 1 1
H H18A 0.1520 0.2461 0.7976 0.021 Uiso calc R 1 1
H H18B 0.0520 0.3090 0.7974 0.021 Uiso calc R 1 1
O O1B 0.18541(6) 0.22957(5) 0.39331(2) 0.03053(14) Uani d . 1 1
C C2B 0.07999(8) 0.21098(7) 0.40790(4) 0.0343(2) Uani d . 1 1
H H2B 0.0149 0.2267 0.3912 0.041 Uiso calc R 1 1
C C3B 0.08127(8) 0.16764(6) 0.44902(4) 0.03071(19) Uani d . 1 1
H H3B 0.0190 0.1472 0.4659 0.037 Uiso calc R 1 1
C C4B 0.19523(7) 0.15827(5) 0.46234(3) 0.02264(15) Uani d . 1 1
C C5B 0.25439(7) 0.19673(5) 0.42746(3) 0.02408(16) Uani d . 1 1
C C6B 0.37635(7) 0.20572(5) 0.42263(3) 0.02560(17) Uani d . 1 1
H H6B1 0.3958 0.2605 0.4135 0.031 Uiso calc R 1 1
H H6B2 0.4058 0.1693 0.3975 0.031 Uiso calc R 1 1
C C7B 0.42244(7) 0.18526(4) 0.47312(3) 0.01961(14) Uani d . 1 1
H H7B 0.4032 0.2288 0.4963 0.024 Uiso calc R 1 1
C C8B 0.37084(7) 0.10836(4) 0.49177(3) 0.01969(14) Uani d . 1 1
H H8B 0.3763 0.0694 0.4644 0.024 Uiso calc R 1 1
C C9B 0.24858(7) 0.11491(5) 0.50458(3) 0.02059(14) Uani d . 1 1
H H9B 0.2163 0.0607 0.5069 0.025 Uiso calc R 1 1
C C10B 0.22962(7) 0.15828(5) 0.55291(3) 0.02022(14) Uani d . 1 1
O O2B 0.29800(6) 0.19859(5) 0.57299(3) 0.03523(17) Uani d . 1 1
O O3B 0.12847(5) 0.14681(4) 0.57001(2) 0.02688(14) Uani d . 1 1
H H3B1 0.1208 0.1714 0.5965 0.040 Uiso calc R 1 1
C C11B 0.45022(7) 0.08127(5) 0.53048(3) 0.02118(15) Uani d . 1 1
O O4B 0.43207(6) 0.03220(4) 0.56273(3) 0.03127(15) Uani d . 1 1
N N1B 0.54962(6) 0.11605(4) 0.52171(3) 0.02045(13) Uani d . 1 1
C C12B 0.65092(7) 0.09661(5) 0.54476(3) 0.02148(15) Uani d . 1 1
C C13B 0.65372(9) 0.05946(5) 0.59053(3) 0.02803(18) Uani d . 1 1
H H13B 0.5871 0.0483 0.6075 0.034 Uiso calc R 1 1
C C14B 0.75534(10) 0.03908(6) 0.61076(4) 0.0346(2) Uani d . 1 1
H H14B 0.7571 0.0122 0.6412 0.042 Uiso calc R 1 1
C C15B 0.85333(10) 0.05686(6) 0.58777(4) 0.0375(2) Uani d . 1 1
H H15B 0.9220 0.0436 0.6024 0.045 Uiso calc R 1 1
C C16B 0.84995(9) 0.09450(7) 0.54291(4) 0.0361(2) Uani d . 1 1
H H16B 0.9171 0.1073 0.5268 0.043 Uiso calc R 1 1
C C17B 0.74999(8) 0.11391(6) 0.52103(4) 0.02780(17) Uani d . 1 1
H H17B 0.7491 0.1389 0.4900 0.033 Uiso calc R 1 1
C C18B 0.54527(7) 0.16734(5) 0.47787(3) 0.02155(15) Uani d . 1 1
H H18C 0.5734 0.1394 0.4486 0.026 Uiso calc R 1 1
H H18D 0.5886 0.2163 0.4828 0.026 Uiso calc R 1 1

loop_
_atom_site_aniso_label
_atom_site_aniso_U_11
_atom_site_aniso_U_22
_atom_site_aniso_U_33
_atom_site_aniso_U_12
_atom_site_aniso_U_13
_atom_site_aniso_U_23
O1A 0.0215(3) 0.0201(3) 0.0327(3) -0.0047(2) -0.0089(2) 0.0004(2)
C2A 0.0198(3) 0.0208(3) 0.0388(5) -0.0051(3) -0.0022(3) 0.0034(3)
C3A 0.0179(3) 0.0196(3) 0.0310(5) -0.0025(3) 0.0013(3) 0.0036(3)
C4A 0.0141(3) 0.0143(3) 0.0233(4) 0.0001(2) -0.0011(2) 0.0008(2)
C5A 0.0168(3) 0.0150(3) 0.0251(4) -0.0011(2) -0.0048(3) -0.0006(3)
C6A 0.0230(3) 0.0210(3) 0.0186(4) -0.0020(3) -0.0042(3) -0.0027(3)
C7A 0.0180(3) 0.0158(3) 0.0141(3) 0.0005(2) -0.0005(2) -0.0014(2)
C8A 0.0136(2) 0.0134(3) 0.0150(3) 0.0009(2) 0.0001(2) -0.0003(2)
C9A 0.0146(3) 0.0141(3) 0.0159(3) -0.0001(2) 0.0007(2) -0.0002(2)
C10A 0.0200(3) 0.0163(3) 0.0148(3) -0.0008(2) -0.0023(2) 0.0006(2)
O2A 0.0187(2) 0.0281(3) 0.0231(3) 0.0036(2) -0.0021(2) 0.0048(2)
O3A 0.0250(3) 0.0254(3) 0.0235(3) -0.0033(2) -0.0026(2) 0.0101(2)
C11A 0.0149(3) 0.0147(3) 0.0144(3) 0.0013(2) 0.0010(2) 0.0001(2)
O4A 0.0196(2) 0.0230(3) 0.0158(3) -0.00351(19) 0.00158(19) -0.0040(2)
N1A 0.0157(2) 0.0178(3) 0.0141(3) -0.0016(2) 0.0019(2) -0.0007(2)
C12A 0.0160(3) 0.0150(3) 0.0196(4) 0.0008(2) 0.0043(2) 0.0003(2)
C13A 0.0174(3) 0.0181(3) 0.0241(4) 0.0002(2) 0.0025(3) -0.0040(3)
C14A 0.0198(3) 0.0186(3) 0.0379(5) -0.0023(3) 0.0053(3) -0.0081(3)
C15A 0.0273(4) 0.0171(3) 0.0434(6) -0.0043(3) 0.0129(4) -0.0021(3)
C16A 0.0340(4) 0.0214(4) 0.0315(5) -0.0022(3) 0.0113(4) 0.0057(3)
C17A 0.0247(3) 0.0223(3) 0.0231(4) -0.0007(3) 0.0042(3) 0.0049(3)
C18A 0.0194(3) 0.0192(3) 0.0131(3) -0.0003(2) 0.0006(2) -0.0015(2)
O1B 0.0337(3) 0.0394(4) 0.0184(3) 0.0012(3) -0.0039(2) 0.0016(3)
C2B 0.0307(4) 0.0488(6) 0.0234(5) 0.0004(4) -0.0054(3) -0.0050(4)
C3B 0.0286(4) 0.0421(5) 0.0214(4) -0.0035(4) -0.0015(3) -0.0063(4)
C4B 0.0276(4) 0.0249(4) 0.0154(4) -0.0011(3) 0.0012(3) -0.0051(3)
C5B 0.0304(4) 0.0263(4) 0.0155(4) 0.0019(3) -0.0002(3) -0.0016(3)
C6B 0.0307(4) 0.0283(4) 0.0178(4) 0.0013(3) 0.0048(3) 0.0043(3)
C7B 0.0261(3) 0.0170(3) 0.0158(4) 0.0007(3) 0.0049(3) 0.0016(3)
C8B 0.0274(3) 0.0150(3) 0.0167(4) -0.0004(3) 0.0052(3) -0.0014(2)
C9B 0.0261(3) 0.0189(3) 0.0168(4) -0.0027(3) 0.0039(3) -0.0027(3)
C10B 0.0239(3) 0.0211(3) 0.0157(4) -0.0003(3) 0.0039(3) 0.0000(3)
O2B 0.0313(3) 0.0474(4) 0.0270(4) -0.0132(3) 0.0095(3) -0.0181(3)
O3B 0.0231(3) 0.0381(4) 0.0194(3) -0.0034(2) 0.0054(2) -0.0073(3)
C11B 0.0292(4) 0.0155(3) 0.0188(4) 0.0000(3) 0.0057(3) 0.0010(3)
O4B 0.0378(4) 0.0270(3) 0.0291(4) -0.0052(3) 0.0039(3) 0.0128(3)
N1B 0.0272(3) 0.0176(3) 0.0166(3) 0.0006(2) 0.0043(2) 0.0030(2)
C12B 0.0303(4) 0.0166(3) 0.0176(4) 0.0010(3) -0.0001(3) -0.0007(3)
C13B 0.0419(5) 0.0233(4) 0.0189(4) -0.0009(3) -0.0013(3) 0.0017(3)
C14B 0.0524(6) 0.0271(4) 0.0244(5) 0.0005(4) -0.0105(4) 0.0045(3)
C15B 0.0417(5) 0.0322(5) 0.0387(6) 0.0052(4) -0.0128(4) 0.0026(4)
C16B 0.0300(4) 0.0414(5) 0.0367(6) 0.0021(4) -0.0035(4) 0.0048(4)
C17B 0.0291(4) 0.0304(4) 0.0239(4) 0.0010(3) -0.0002(3) 0.0044(3)
C18B 0.0270(3) 0.0209(3) 0.0168(4) 0.0016(3) 0.0061(3) 0.0047(3)

loop_
_atom_type_symbol
_atom_type_description
_atom_type_scat_dispersion_real
_atom_type_scat_dispersion_imag
_atom_type_scat_source
C C 0.0033 0.0016 'International Tables Vol C Tables 4.2.6.8 and 6.1.1.4'
H H 0.0000 0.0000 'International Tables Vol C Tables 4.2.6.8 and 6.1.1.4'
N N 0.0061 0.0033 'International Tables Vol C Tables 4.2.6.8 and 6.1.1.4'
O O 0.0106 0.0060 'International Tables Vol C Tables 4.2.6.8 and 6.1.1.4'

loop_
_geom_angle_atom_site_label_1
_geom_angle_atom_site_label_2
_geom_angle_atom_site_label_3
_geom_angle
C5A O1A C2A 106.06(7)
C3A C2A O1A 110.80(7)
C3A C2A H2A 124.6
O1A C2A H2A 124.6
C2A C3A C4A 106.34(8)
C2A C3A H3A 126.8
C4A C3A H3A 126.8
C5A C4A C3A 106.00(7)
C5A C4A C9A 123.02(7)
C3A C4A C9A 130.92(8)
C4A C5A O1A 110.79(7)
C4A C5A C6A 128.83(7)
O1A C5A C6A 120.34(7)
C5A C6A C7A 105.69(7)
C5A C6A H6A1 110.6
C7A C6A H6A1 110.6
C5A C6A H6A2 110.6
C7A C6A H6A2 110.6
H6A1 C6A H6A2 108.7
C18A C7A C6A 117.12(7)
C18A C7A C8A 102.21(6)
C6A C7A C8A 111.43(6)
C18A C7A H7A 108.6
C6A C7A H7A 108.6
C8A C7A H7A 108.6
C11A C8A C9A 120.88(6)
C11A C8A C7A 103.34(6)
C9A C8A C7A 113.02(6)
C11A C8A H8A 106.2
C9A C8A H8A 106.2
C7A C8A H8A 106.2
C4A C9A C10A 109.15(6)
C4A C9A C8A 106.36(6)
C10A C9A C8A 113.23(6)
C4A C9A H9A 109.3
C10A C9A H9A 109.3
C8A C9A H9A 109.3
O2A C10A O3A 124.08(7)
O2A C10A C9A 125.12(7)
O3A C10A C9A 110.80(7)
C10A O3A H3A1 109.5
O4A C11A N1A 125.02(7)
O4A C11A C8A 128.01(6)
N1A C11A C8A 106.82(6)
C11A N1A C12A 126.28(6)
C11A N1A C18A 112.60(6)
C12A N1A C18A 120.36(6)
C13A C12A C17A 119.54(7)
C13A C12A N1A 121.99(7)
C17A C12A N1A 118.43(7)
C12A C13A C14A 119.09(8)
C12A C13A H13A 120.5
C14A C13A H13A 120.5
C15A C14A C13A 121.29(8)
C15A C14A H14A 119.4
C13A C14A H14A 119.4
C16A C15A C14A 119.40(8)
C16A C15A H15A 120.3
C14A C15A H15A 120.3
C15A C16A C17A 120.26(9)
C15A C16A H16A 119.9
C17A C16A H16A 119.9
C16A C17A C12A 120.41(9)
C16A C17A H17A 119.8
C12A C17A H17A 119.8
N1A C18A C7A 102.82(6)
N1A C18A H18A 111.2
C7A C18A H18A 111.2
N1A C18A H18B 111.2
C7A C18A H18B 111.2
H18A C18A H18B 109.1
C5B O1B C2B 105.94(8)
C3B C2B O1B 110.97(9)
C3B C2B H2B 124.5
O1B C2B H2B 124.5
C2B C3B C4B 106.51(9)
C2B C3B H3B 126.7
C4B C3B H3B 126.7
C5B C4B C3B 105.95(8)
C5B C4B C9B 122.94(8)
C3B C4B C9B 131.10(8)
C4B C5B O1B 110.62(8)
C4B C5B C6B 129.29(8)
O1B C5B C6B 120.09(8)
C5B C6B C7B 104.95(7)
C5B C6B H6B1 110.8
C7B C6B H6B1 110.8
C5B C6B H6B2 110.8
C7B C6B H6B2 110.8
H6B1 C6B H6B2 108.8
C18B C7B C6B 118.57(7)
C18B C7B C8B 101.53(6)
C6B C7B C8B 110.17(7)
C18B C7B H7B 108.7
C6B C7B H7B 108.7
C8B C7B H7B 108.7
C11B C8B C9B 118.75(7)
C11B C8B C7B 103.53(7)
C9B C8B C7B 114.22(7)
C11B C8B H8B 106.5
C9B C8B H8B 106.5
C7B C8B H8B 106.5
C4B C9B C8B 105.89(7)
C4B C9B C10B 111.28(7)
C8B C9B C10B 112.28(7)
C4B C9B H9B 109.1
C8B C9B H9B 109.1
C10B C9B H9B 109.1
O2B C10B O3B 123.81(8)
O2B C10B C9B 124.26(7)
O3B C10B C9B 111.93(7)
C10B O3B H3B1 109.5
O4B C11B N1B 125.18(8)
O4B C11B C8B 126.67(8)
N1B C11B C8B 107.98(7)
C11B N1B C12B 125.83(7)
C11B N1B C18B 111.42(7)
C12B N1B C18B 121.81(7)
C17B C12B C13B 119.31(8)
C17B C12B N1B 119.17(8)
C13B C12B N1B 121.51(8)
C14B C13B C12B 119.20(9)
C14B C13B H13B 120.4
C12B C13B H13B 120.4
C15B C14B C13B 121.70(9)
C15B C14B H14B 119.2
C13B C14B H14B 119.2
C14B C15B C16B 118.75(10)
C14B C15B H15B 120.6
C16B C15B H15B 120.6
C15B C16B C17B 121.13(10)
C15B C16B H16B 119.4
C17B C16B H16B 119.4
C16B C17B C12B 119.88(9)
C16B C17B H17B 120.1
C12B C17B H17B 120.1
N1B C18B C7B 102.75(6)
N1B C18B H18C 111.2
C7B C18B H18C 111.2
N1B C18B H18D 111.2
C7B C18B H18D 111.2
H18C C18B H18D 109.1

loop_
_geom_bond_atom_site_label_1
_geom_bond_atom_site_label_2
_geom_bond_distance
O1A C5A 1.3681(9)
O1A C2A 1.3740(12)
C2A C3A 1.3500(13)
C2A H2A 0.9500
C3A C4A 1.4364(11)
C3A H3A 0.9500
C4A C5A 1.3585(13)
C4A C9A 1.5124(10)
C5A C6A 1.4893(12)
C6A C7A 1.5273(11)
C6A H6A1 0.9900
C6A H6A2 0.9900
C7A C18A 1.5218(11)
C7A C8A 1.5335(11)
C7A H7A 1.0000
C8A C11A 1.5175(10)
C8A C9A 1.5251(10)
C8A H8A 1.0000
C9A C10A 1.5178(10)
C9A H9A 1.0000
C10A O2A 1.2094(10)
C10A O3A 1.3375(10)
O3A H3A1 0.8400
C11A O4A 1.2286(9)
C11A N1A 1.3696(10)
N1A C12A 1.4199(10)
N1A C18A 1.4747(10)
C12A C13A 1.3976(12)
C12A C17A 1.4000(12)
C13A C14A 1.3981(11)
C13A H13A 0.9500
C14A C15A 1.3875(15)
C14A H14A 0.9500
C15A C16A 1.3852(15)
C15A H15A 0.9500
C16A C17A 1.3916(12)
C16A H16A 0.9500
C17A H17A 0.9500
C18A H18A 0.9900
C18A H18B 0.9900
O1B C5B 1.3715(11)
O1B C2B 1.3739(13)
C2B C3B 1.3440(16)
C2B H2B 0.9500
C3B C4B 1.4359(13)
C3B H3B 0.9500
C4B C5B 1.3598(13)
C4B C9B 1.5144(13)
C5B C6B 1.4902(14)
C6B C7B 1.5301(13)
C6B H6B1 0.9900
C6B H6B2 0.9900
C7B C18B 1.5234(12)
C7B C8B 1.5326(11)
C7B H7B 1.0000
C8B C11B 1.5024(13)
C8B C9B 1.5251(12)
C8B H8B 1.0000
C9B C10B 1.5307(12)
C9B H9B 1.0000
C10B O2B 1.2057(11)
C10B O3B 1.3254(10)
O3B H3B1 0.8400
C11B O4B 1.2324(10)
C11B N1B 1.3613(11)
N1B C12B 1.4181(12)
N1B C18B 1.4825(11)
C12B C17B 1.3953(13)
C12B C13B 1.4024(13)
C13B C14B 1.3926(15)
C13B H13B 0.9500
C14B C15B 1.3763(17)
C14B H14B 0.9500
C15B C16B 1.3843(16)
C15B H15B 0.9500
C16B C17B 1.3898(14)
C16B H16B 0.9500
C17B H17B 0.9500
C18B H18C 0.9900
C18B H18D 0.9900

loop_
_geom_hbond_atom_site_label_D
_geom_hbond_atom_site_label_H
_geom_hbond_atom_site_label_A
_geom_hbond_site_symmetry_A
_geom_hbond_distance_DH
_geom_hbond_distance_HA
_geom_hbond_distance_DA
_geom_hbond_angle_DHA
O3B H3B1 O4A . 0.84 1.83 2.6517(11) 165
O3A H3A1 O4B 8_665 0.84 1.79 2.6329(10) 178
C8A H8A Cg1 6_657 1.00 2.50 3.4710(14) 165
C15A H15A Cg2 3_546 0.95 2.63 3.5470(15) 162
C18A H18B Cg2 6_557 0.99 2.72 3.5492(14) 141

loop_
_geom_torsion_atom_site_label_1
_geom_torsion_atom_site_label_2
_geom_torsion_atom_site_label_3
_geom_torsion_atom_site_label_4
_geom_torsion
C5A O1A C2A C3A -0.07(9)
O1A C2A C3A C4A -0.06(9)
C2A C3A C4A C5A 0.16(9)
C2A C3A C4A C9A 177.41(7)
C3A C4A C5A O1A -0.22(8)
C9A C4A C5A O1A -177.73(6)
C3A C4A C5A C6A 177.26(7)
C9A C4A C5A C6A -0.25(12)
C2A O1A C5A C4A 0.18(9)
C2A O1A C5A C6A -177.54(7)
C4A C5A C6A C7A -14.66(11)
O1A C5A C6A C7A 162.62(6)
C5A C6A C7A C18A 162.60(6)
C5A C6A C7A C8A 45.46(8)
C18A C7A C8A C11A 33.72(7)
C6A C7A C8A C11A 159.58(6)
C18A C7A C8A C9A 166.08(6)
C6A C7A C8A C9A -68.05(8)
C5A C4A C9A C10A 106.75(8)
C3A C4A C9A C10A -70.09(10)
C5A C4A C9A C8A -15.74(9)
C3A C4A C9A C8A 167.42(7)
C11A C8A C9A C4A 170.99(6)
C7A C8A C9A C4A 47.89(7)
C11A C8A C9A C10A 51.12(9)
C7A C8A C9A C10A -71.98(8)
C4A C9A C10A O2A -120.49(8)
C8A C9A C10A O2A -2.23(11)
C4A C9A C10A O3A 60.04(8)
C8A C9A C10A O3A 178.30(6)
C9A C8A C11A O4A 33.83(11)
C7A C8A C11A O4A 161.42(7)
C9A C8A C11A N1A -150.61(6)
C7A C8A C11A N1A -23.01(7)
O4A C11A N1A C12A 8.13(12)
C8A C11A N1A C12A -167.60(6)
O4A C11A N1A C18A 178.15(7)
C8A C11A N1A C18A 2.42(8)
C11A N1A C12A C13A -37.46(11)
C18A N1A C12A C13A 153.23(7)
C11A N1A C12A C17A 145.01(8)
C18A N1A C12A C17A -24.30(10)
C17A C12A C13A C14A 1.04(11)
N1A C12A C13A C14A -176.46(7)
C12A C13A C14A C15A -0.55(12)
C13A C14A C15A C16A -0.35(13)
C14A C15A C16A C17A 0.76(13)
C15A C16A C17A C12A -0.26(13)
C13A C12A C17A C16A -0.65(12)
N1A C12A C17A C16A 176.94(7)
C11A N1A C18A C7A 19.30(8)
C12A N1A C18A C7A -170.02(6)
C6A C7A C18A N1A -154.05(6)
C8A C7A C18A N1A -32.00(7)
C5B O1B C2B C3B -0.68(11)
O1B C2B C3B C4B 0.72(12)
C2B C3B C4B C5B -0.48(11)
C2B C3B C4B C9B -179.30(9)
C3B C4B C5B O1B 0.07(10)
C9B C4B C5B O1B 179.02(7)
C3B C4B C5B C6B -179.45(9)
C9B C4B C5B C6B -0.51(14)
C2B O1B C5B C4B 0.35(10)
C2B O1B C5B C6B 179.93(8)
C4B C5B C6B C7B -17.32(12)
O1B C5B C6B C7B 163.19(7)
C5B C6B C7B C18B 164.07(7)
C5B C6B C7B C8B 47.79(9)
C18B C7B C8B C11B 33.71(8)
C6B C7B C8B C11B 160.23(6)
C18B C7B C8B C9B 164.30(7)
C6B C7B C8B C9B -69.18(9)
C5B C4B C9B C8B -12.99(10)
C3B C4B C9B C8B 165.66(9)
C5B C4B C9B C10B 109.28(9)
C3B C4B C9B C10B -72.07(11)
C11B C8B C9B C4B 169.01(7)
C7B C8B C9B C4B 46.37(9)
C11B C8B C9B C10B 47.39(9)
C7B C8B C9B C10B -75.25(9)
C4B C9B C10B O2B -102.12(10)
C8B C9B C10B O2B 16.37(12)
C4B C9B C10B O3B 77.38(9)
C8B C9B C10B O3B -164.12(7)
C9B C8B C11B O4B 35.02(12)
C7B C8B C11B O4B 162.85(8)
C9B C8B C11B N1B -149.49(7)
C7B C8B C11B N1B -21.66(8)
O4B C11B N1B C12B 6.42(14)
C8B C11B N1B C12B -169.16(7)
O4B C11B N1B C18B 175.43(8)
C8B C11B N1B C18B -0.14(9)
C11B N1B C12B C17B 156.19(8)
C18B N1B C12B C17B -11.76(12)
C11B N1B C12B C13B -22.92(12)
C18B N1B C12B C13B 169.13(8)
C17B C12B C13B C14B -1.42(13)
N1B C12B C13B C14B 177.70(8)
C12B C13B C14B C15B 2.25(15)
C13B C14B C15B C16B -1.38(16)
C14B C15B C16B C17B -0.32(17)
C15B C16B C17B C12B 1.10(16)
C13B C12B C17B C16B -0.21(14)
N1B C12B C17B C16B -179.34(9)
C11B N1B C18B C7B 21.95(9)
C12B N1B C18B C7B -168.52(7)
C6B C7B C18B N1B -154.21(7)
C8B C7B C18B N1B -33.41(8)
